data_4344042
loop_
_publ_author_name
'Thu\'ery, Pierre'
'Harrowfield, Jack'

_publ_section_title
;
 Structural Variations in the Uranyl/4,4'-Biphenyldicarboxylate System.
 Rare Examples of 2D \\rightarrow 3D Polycatenated Uranyl-Organic
 Networks.
;
_journal_issue 16
_journal_name_full 'Inorganic chemistry'
_journal_page_first 8093
_journal_page_last 8102
_journal_paper_doi 10.1021/acs.inorgchem.5b01323
_journal_volume 54
_journal_year 2015
_chemical_formula_sum 'C72 H60 N6 Ni O22 U2'
_chemical_formula_weight 1896.03
_space_group_crystal_system tetragonal
_space_group_IT_number 120
_space_group_name_Hall 'I -4 -2c'
_space_group_name_H-M_alt 'I -4 c 2'
_symmetry_space_group_name_Hall 'I -4 -2c'
_symmetry_space_group_name_H-M 'I -4 c 2'
_atom_sites_solution_hydrogens mixed
_audit_creation_method SHELXL-2014
_cell_angle_alpha 90
_cell_angle_beta 90
_cell_angle_gamma 90
_cell_formula_units_Z 16
_cell_length_a 26.3865(6)
_cell_length_b 26.3865(6)
_cell_length_c 47.5157(17)
_cell_measurement_reflns_used 246327
_cell_measurement_temperature 150(2)
_cell_measurement_theta_max 25.68
_cell_measurement_theta_min 3.00
_cell_volume 33082.7(16)
_computing_cell_refinement 'HKL2000 (Otwinowski & Minor, 1997)'
_computing_data_collection 'COLLECT (Nonius, 1998)'
_computing_data_reduction 'HKL2000 (Otwinowski & Minor, 1997)'
_computing_molecular_graphics 'SHELXTL (Sheldrick, 2008)'
_computing_publication_material 'SHELXTL (Sheldrick, 2008); PLATON (Spek, 2003)'
_computing_structure_refinement 'SHELXL (Sheldrick, 2015)'
_computing_structure_solution 'SHELXS (Sheldrick, 2008)'
_diffrn_ambient_temperature 150(2)
_diffrn_measured_fraction_theta_full 0.996
_diffrn_measured_fraction_theta_max 0.996
_diffrn_measurement_device_type 'Nonius Kappa-CCD area-detector diffractometer'
_diffrn_measurement_method 'two \f and two \w scans with 2\% steps (268 frames)'
_diffrn_radiation_monochromator graphite
_diffrn_radiation_source 'fine-focus sealed tube'
_diffrn_radiation_type MoK\a
_diffrn_radiation_wavelength 0.71073
_diffrn_reflns_av_R_equivalents 0.0435
_diffrn_reflns_av_unetI/netI 0.0630
_diffrn_reflns_laue_measured_fraction_full 0.996
_diffrn_reflns_laue_measured_fraction_max 0.996
_diffrn_reflns_limit_h_max 32
_diffrn_reflns_limit_h_min -32
_diffrn_reflns_limit_k_max 22
_diffrn_reflns_limit_k_min -22
_diffrn_reflns_limit_l_max 57
_diffrn_reflns_limit_l_min -57
_diffrn_reflns_number 246327
_diffrn_reflns_point_group_measured_fraction_full 0.997
_diffrn_reflns_point_group_measured_fraction_max 0.998
_diffrn_reflns_theta_full 25.242
_diffrn_reflns_theta_max 25.679
_diffrn_reflns_theta_min 3.000
_diffrn_standards_decay_% 0
_diffrn_standards_interval_time 0
_diffrn_standards_number 0
_exptl_absorpt_coefficient_mu 4.201
_exptl_absorpt_correction_T_max 0.715
_exptl_absorpt_correction_T_min 0.501
_exptl_absorpt_correction_type multi-scan
_exptl_absorpt_process_details 'SCALEPACK (Otwinowski & Minor, 1997)'
_exptl_crystal_colour 'translucent light orange'
_exptl_crystal_density_diffrn 1.523
_exptl_crystal_description parallelepiped
_exptl_crystal_F_000 14752
_exptl_crystal_size_max 0.13
_exptl_crystal_size_mid 0.13
_exptl_crystal_size_min 0.08
_refine_diff_density_max 0.921
_refine_diff_density_min -0.743
_refine_diff_density_rms 0.133
_refine_ls_abs_structure_details
;
 Refined as an inversion twin.
;
_refine_ls_abs_structure_Flack 0.518(10)
_refine_ls_extinction_method none
_refine_ls_goodness_of_fit_ref 1.034
_refine_ls_hydrogen_treatment constr
_refine_ls_matrix_type full
_refine_ls_number_parameters 938
_refine_ls_number_reflns 15684
_refine_ls_number_restraints 30
_refine_ls_restrained_S_all 1.037
_refine_ls_R_factor_all 0.0747
_refine_ls_R_factor_gt 0.0482
_refine_ls_shift/su_max 0.001
_refine_ls_shift/su_mean 0.000
_refine_ls_structure_factor_coef Fsqd
_refine_ls_weighting_details 'w=1/[\s^2^(Fo^2^)+(0.0747P)^2^] where P=(Fo^2^+2Fc^2^)/3'
_refine_ls_weighting_scheme calc
_refine_ls_wR_factor_gt 0.1155
_refine_ls_wR_factor_ref 0.1234
_reflns_Friedel_coverage 0.912
_reflns_friedel_fraction_full 0.999
_reflns_friedel_fraction_max 0.999
_reflns_number_gt 11926
_reflns_number_total 15684
_reflns_threshold_expression 'I > 2\s(I)'
_cod_data_source_file ic5b01323_si_001.cif
_cod_data_source_block 5
_cod_depositor_comments 'Adding full bibliography for 4344038--4344043.cif.'
_cod_original_cell_volume 33082.7(19)
_cod_database_code 4344042
_shelx_space_group_comment
;
The symmetry employed for this shelxl refinement is uniquely defined
by the following loop, which should always be used as a source of
symmetry information in preference to the above space-group names.
They are only intended as comments.
;
_shelxl_version_number 2014-3

loop_
_space_group_symop_operation_xyz
'x, y, z'
'y, -x, -z'
'-x, -y, z'
'-y, x, -z'
'-x, y, z+1/2'
'y, x, -z+1/2'
'x, -y, z+1/2'
'-y, -x, -z+1/2'
'x+1/2, y+1/2, z+1/2'
'y+1/2, -x+1/2, -z+1/2'
'-x+1/2, -y+1/2, z+1/2'
'-y+1/2, x+1/2, -z+1/2'
'-x+1/2, y+1/2, z+1'
'y+1/2, x+1/2, -z+1'
'x+1/2, -y+1/2, z+1'
'-y+1/2, -x+1/2, -z+1'

loop_
_atom_site_label
_atom_site_type_symbol
_atom_site_fract_x
_atom_site_fract_y
_atom_site_fract_z
_atom_site_U_iso_or_equiv
_atom_site_adp_type
_atom_site_occupancy
_atom_site_site_symmetry_order
_atom_site_calc_flag
_atom_site_refinement_flags_posn
_atom_site_refinement_flags_adp
_atom_site_refinement_flags_occupancy
U1 U 0.04662(2) 0.21158(2) 0.47642(2) 0.04209(15) Uani 1 1 d . . .
U2 U 0.07353(2) 0.29162(2) 0.80242(2) 0.04386(15) Uani 1 1 d . . .
Ni1 Ni 0.72016(6) 0.73624(7) 0.61056(4) 0.0410(4) Uani 1 1 d . . .
O1 O -0.0186(4) 0.2000(4) 0.4791(3) 0.062(3) Uani 1 1 d . . .
O2 O 0.1129(4) 0.2234(3) 0.4746(2) 0.051(2) Uani 1 1 d . . .
O3 O 0.0069(4) 0.3007(4) 0.8059(2) 0.063(3) Uani 1 1 d . . .
O4 O 0.1394(4) 0.2822(3) 0.7986(2) 0.049(2) Uani 1 1 d . . .
O5 O 0.0414(4) 0.2640(4) 0.5189(2) 0.053(3) Uani 1 1 d . . .
O6 O 0.0586(4) 0.1829(3) 0.5250(2) 0.048(2) Uani 1 1 d . . .
O7 O 0.0722(4) 0.3254(4) 0.7543(2) 0.055(3) Uani 1 1 d . . .
O8 O 0.0575(4) 0.2440(4) 0.7596(2) 0.054(3) Uani 1 1 d . . .
O9 O 0.0611(3) 0.1179(3) 0.4783(2) 0.048(2) Uani 1 1 d . . .
O10 O 0.0549(5) 0.1547(4) 0.4371(2) 0.062(3) Uani 1 1 d . . .
O11 O 0.0629(5) -0.2011(4) 0.3104(2) 0.065(3) Uani 1 1 d . . .
O12 O 0.0743(4) -0.2475(4) 0.3478(2) 0.064(3) Uani 1 1 d . . .
O13 O 0.0351(5) 0.2539(4) 0.4304(2) 0.068(3) Uani 1 1 d . . .
O14 O 0.0308(5) 0.3013(4) 0.4677(2) 0.062(3) Uani 1 1 d . . .
O15 O 0.0921(5) 0.6527(4) 0.3415(2) 0.064(3) Uani 1 1 d . . .
O16 O 0.0814(4) 0.6152(3) 0.3014(2) 0.057(3) Uani 1 1 d . . .
O17 O -0.1064(5) 0.1347(5) 0.4728(3) 0.091(4) Uani 1 1 d . . .
H17A H -0.0708 0.1418 0.4766 0.109 Uiso 1 1 d R U .
H17B H -0.1159 0.1240 0.4904 0.109 Uiso 1 1 d R U .
O18 O -0.0706(6) 0.3687(7) 0.7876(5) 0.149(8) Uani 1 1 d . . .
H18A H -0.0424 0.3527 0.7918 0.179 Uiso 1 1 d R U .
H18B H -0.0870 0.3634 0.8061 0.179 Uiso 1 1 d R U .
O19 O 0.2266(7) 0.2923(6) 0.7611(4) 0.129(6) Uani 1 1 d . U .
H19A H 0.1909 0.2825 0.7566 0.155 Uiso 1 1 d R U .
H19B H 0.2220 0.3247 0.7605 0.155 Uiso 1 1 d R U .
O20 O 0.0526(7) 0.5533(6) 0.2525(4) 0.116(6) Uani 1 1 d . . .
H20A H 0.0819 0.5703 0.2595 0.139 Uiso 1 1 d R U .
H20B H 0.0195 0.5615 0.2546 0.139 Uiso 1 1 d R U .
O21 O -0.1133(7) 0.2891(9) 0.7590(5) 0.174(10) Uani 1 1 d . . .
O22 O -0.0505(10) 0.2040(13) 0.7606(8) 0.122(11) Uani 0.5 1 d . U P
H22A H -0.0825 0.2187 0.7622 0.146 Uiso 0.5 1 d R U P
H22B H -0.0307 0.2020 0.7747 0.146 Uiso 0.5 1 d R U P
O23 O 0.0661(13) 0.3733(10) 0.5145(6) 0.113(10) Uani 0.5 1 d . U P
N1 N 0.7742(5) 0.7256(4) 0.5797(3) 0.047(3) Uani 1 1 d . . .
N2 N 0.7255(4) 0.8089(4) 0.5943(2) 0.039(3) Uani 1 1 d . . .
N3 N 0.6592(4) 0.7196(4) 0.5842(2) 0.044(3) Uani 1 1 d . . .
N4 N 0.6590(4) 0.7531(4) 0.6371(2) 0.042(3) Uani 1 1 d . . .
N5 N 0.7235(4) 0.6634(4) 0.6270(3) 0.049(3) Uani 1 1 d . . .
N6 N 0.7716(4) 0.7466(4) 0.6434(2) 0.039(3) Uani 1 1 d . . .
C1 C 0.0539(6) 0.2279(6) 0.5353(3) 0.049(4) Uani 1 1 d . . .
C2 C 0.0599(6) 0.2368(5) 0.5654(3) 0.046(3) Uani 1 1 d . . .
C3 C 0.0490(5) 0.2836(5) 0.5769(3) 0.047(3) Uani 1 1 d . . .
H3 H 0.0381 0.3102 0.5649 0.056 Uiso 1 1 calc R U .
C4 C 0.0535(5) 0.2930(5) 0.6055(3) 0.043(3) Uani 1 1 d . . .
H4 H 0.0470 0.3260 0.6128 0.052 Uiso 1 1 calc R U .
C5 C 0.0674(5) 0.2542(4) 0.6233(3) 0.039(3) Uani 1 1 d . . .
C6 C 0.0796(6) 0.2066(5) 0.6125(3) 0.053(4) Uani 1 1 d . . .
H6 H 0.0899 0.1801 0.6248 0.063 Uiso 1 1 calc R U .
C7 C 0.0763(6) 0.1983(5) 0.5837(3) 0.049(4) Uani 1 1 d . . .
H7 H 0.0853 0.1661 0.5763 0.058 Uiso 1 1 calc R U .
C8 C 0.0666(5) 0.2609(5) 0.6540(3) 0.046(3) Uani 1 1 d . . .
C9 C 0.0771(5) 0.3088(5) 0.6661(3) 0.048(3) Uani 1 1 d . . .
H9 H 0.0851 0.3366 0.6542 0.057 Uiso 1 1 calc R U .
C10 C 0.0758(5) 0.3159(5) 0.6951(3) 0.052(4) Uani 1 1 d . . .
H10 H 0.0827 0.3485 0.7027 0.062 Uiso 1 1 calc R U .
C11 C 0.0645(5) 0.2763(5) 0.7129(3) 0.046(3) Uani 1 1 d . . .
C12 C 0.0538(5) 0.2278(5) 0.7011(3) 0.049(3) Uani 1 1 d . . .
H12 H 0.0464 0.1998 0.7130 0.058 Uiso 1 1 calc R U .
C13 C 0.0544(5) 0.2220(5) 0.6723(3) 0.044(3) Uani 1 1 d . . .
H13 H 0.0461 0.1898 0.6647 0.053 Uiso 1 1 calc R U .
C14 C 0.0652(5) 0.2818(5) 0.7435(3) 0.044(3) Uani 1 1 d . . .
C15 C 0.0595(5) 0.1164(6) 0.4513(3) 0.048(3) Uani 1 1 d . . .
C16 C 0.0643(5) 0.0665(5) 0.4362(3) 0.044(3) Uani 1 1 d . . .
C17 C 0.0633(7) 0.0690(6) 0.4073(3) 0.064(4) Uani 1 1 d . . .
H17 H 0.0600 0.1007 0.3980 0.077 Uiso 1 1 calc R U .
C18 C 0.0671(7) 0.0232(7) 0.3913(4) 0.075(5) Uani 1 1 d . . .
H18 H 0.0688 0.0245 0.3714 0.090 Uiso 1 1 calc R U .
C19 C 0.0683(5) -0.0243(5) 0.4056(3) 0.048(4) Uani 1 1 d . . .
C20 C 0.0686(6) -0.0233(6) 0.4340(3) 0.058(4) Uani 1 1 d . . .
H20 H 0.0696 -0.0548 0.4438 0.070 Uiso 1 1 calc R U .
C21 C 0.0677(6) 0.0216(6) 0.4501(3) 0.055(4) Uani 1 1 d . . .
H21 H 0.0694 0.0206 0.4701 0.066 Uiso 1 1 calc R U .
C22 C 0.0680(6) -0.0705(6) 0.3879(3) 0.053(4) Uani 1 1 d . . .
C23 C 0.0694(10) -0.0690(8) 0.3588(5) 0.098(7) Uani 1 1 d . U .
H23 H 0.0698 -0.0366 0.3501 0.117 Uiso 1 1 calc R U .
C24 C 0.0702(8) -0.1099(7) 0.3420(4) 0.077(5) Uani 1 1 d . U .
H24 H 0.0724 -0.1064 0.3222 0.092 Uiso 1 1 calc R U .
C25 C 0.0678(6) -0.1564(6) 0.3543(3) 0.054(4) Uani 1 1 d . . .
C26 C 0.0670(6) -0.1597(6) 0.3827(4) 0.065(5) Uani 1 1 d . . .
H26 H 0.0667 -0.1922 0.3913 0.078 Uiso 1 1 calc R U .
C27 C 0.0666(7) -0.1179(7) 0.3993(4) 0.069(5) Uani 1 1 d . . .
H27 H 0.0653 -0.1217 0.4192 0.083 Uiso 1 1 calc R U .
C28 C 0.0678(6) -0.2039(6) 0.3370(4) 0.056(4) Uani 1 1 d . . .
C29 C 0.0332(6) 0.2969(6) 0.4415(3) 0.049(4) Uani 1 1 d . . .
C30 C 0.0396(5) 0.3413(5) 0.4226(3) 0.050(4) Uani 1 1 d . . .
C31 C 0.0407(10) 0.3870(8) 0.4344(4) 0.102(8) Uani 1 1 d . . .
H31 H 0.0347 0.3898 0.4540 0.122 Uiso 1 1 calc R U .
C32 C 0.0507(9) 0.4331(7) 0.4184(4) 0.083(6) Uani 1 1 d . . .
H32 H 0.0536 0.4652 0.4273 0.100 Uiso 1 1 calc R U .
C33 C 0.0555(5) 0.4275(5) 0.3901(3) 0.046(3) Uani 1 1 d . . .
C34 C 0.0528(8) 0.3808(7) 0.3785(4) 0.077(6) Uani 1 1 d . . .
H34 H 0.0558 0.3769 0.3587 0.092 Uiso 1 1 calc R U .
C35 C 0.0457(8) 0.3394(6) 0.3952(4) 0.082(6) Uani 1 1 d . . .
H35 H 0.0451 0.3071 0.3864 0.098 Uiso 1 1 calc R U .
C36 C 0.0665(5) 0.4746(6) 0.3737(3) 0.052(4) Uani 1 1 d . . .
C37 C 0.0795(7) 0.5189(6) 0.3866(3) 0.064(5) Uani 1 1 d . . .
H37 H 0.0837 0.5195 0.4065 0.076 Uiso 1 1 calc R U .
C38 C 0.0863(7) 0.5620(6) 0.3717(4) 0.063(5) Uani 1 1 d . . .
H38 H 0.0950 0.5924 0.3812 0.076 Uiso 1 1 calc R U .
C39 C 0.0807(6) 0.5626(6) 0.3421(3) 0.053(4) Uani 1 1 d . . .
C40 C 0.0711(6) 0.5186(5) 0.3287(3) 0.048(4) Uani 1 1 d . . .
H40 H 0.0704 0.5180 0.3087 0.058 Uiso 1 1 calc R U .
C41 C 0.0620(6) 0.4737(6) 0.3436(3) 0.056(4) Uani 1 1 d . . .
H41 H 0.0531 0.4434 0.3340 0.067 Uiso 1 1 calc R U .
C42 C 0.0851(5) 0.6126(5) 0.3277(3) 0.046(3) Uani 1 1 d . . .
C43 C 0.7967(5) 0.6802(6) 0.5729(3) 0.049(4) Uani 1 1 d . . .
H43 H 0.7913 0.6512 0.5844 0.059 Uiso 1 1 calc R U .
C44 C 0.8273(5) 0.6769(6) 0.5492(3) 0.056(4) Uani 1 1 d . . .
H44 H 0.8439 0.6459 0.5449 0.067 Uiso 1 1 calc R U .
C45 C 0.8339(7) 0.7188(6) 0.5318(4) 0.063(5) Uani 1 1 d . . .
H45 H 0.8545 0.7162 0.5154 0.076 Uiso 1 1 calc R U .
C46 C 0.8113(5) 0.7628(7) 0.5381(3) 0.057(4) Uani 1 1 d . . .
H46 H 0.8155 0.7912 0.5261 0.069 Uiso 1 1 calc R U .
C47 C 0.7817(5) 0.7671(6) 0.5623(3) 0.047(3) Uani 1 1 d . . .
C48 C 0.7540(7) 0.8136(6) 0.5715(4) 0.063(4) Uani 1 1 d . . .
C49 C 0.7604(9) 0.8596(7) 0.5571(4) 0.088(6) Uani 1 1 d . . .
H49 H 0.7805 0.8619 0.5406 0.106 Uiso 1 1 calc R U .
C50 C 0.7366(9) 0.9004(7) 0.5679(4) 0.091(7) Uani 1 1 d . . .
H50 H 0.7411 0.9326 0.5593 0.109 Uiso 1 1 calc R U .
C51 C 0.7062(7) 0.8964(7) 0.5909(4) 0.078(6) Uani 1 1 d . . .
H51 H 0.6879 0.9248 0.5978 0.094 Uiso 1 1 calc R U .
C52 C 0.7029(5) 0.8507(6) 0.6037(3) 0.055(4) Uani 1 1 d . . .
H52 H 0.6831 0.8484 0.6203 0.066 Uiso 1 1 calc R U .
C53 C 0.6612(6) 0.7022(5) 0.5578(3) 0.049(3) Uani 1 1 d . . .
H53 H 0.6935 0.6994 0.5492 0.059 Uiso 1 1 calc R U .
C54 C 0.6208(7) 0.6885(6) 0.5426(3) 0.058(4) Uani 1 1 d . . .
H54 H 0.6246 0.6764 0.5239 0.070 Uiso 1 1 calc R U .
C55 C 0.5728(6) 0.6924(7) 0.5548(4) 0.067(5) Uani 1 1 d . . .
H55 H 0.5436 0.6823 0.5446 0.080 Uiso 1 1 calc R U .
C56 C 0.5682(6) 0.7110(6) 0.5819(4) 0.066(5) Uani 1 1 d . . .
H56 H 0.5359 0.7156 0.5903 0.079 Uiso 1 1 calc R U .
C57 C 0.6129(5) 0.7229(6) 0.5966(3) 0.048(4) Uani 1 1 d . . .
C58 C 0.6129(5) 0.7450(5) 0.6259(3) 0.046(3) Uani 1 1 d . . .
C59 C 0.5675(6) 0.7559(8) 0.6399(4) 0.068(5) Uani 1 1 d . . .
H59 H 0.5356 0.7503 0.6312 0.081 Uiso 1 1 calc R U .
C60 C 0.5708(6) 0.7753(8) 0.6673(4) 0.072(5) Uani 1 1 d . . .
H60 H 0.5411 0.7829 0.6779 0.086 Uiso 1 1 calc R U .
C61 C 0.6176(6) 0.7830(6) 0.6783(3) 0.057(4) Uani 1 1 d . . .
H61 H 0.6213 0.7954 0.6970 0.068 Uiso 1 1 calc R U .
C62 C 0.6596(5) 0.7728(6) 0.6624(3) 0.050(4) Uani 1 1 d . . .
H62 H 0.6917 0.7806 0.6704 0.060 Uiso 1 1 calc R U .
C63 C 0.7026(6) 0.6215(5) 0.6154(3) 0.052(4) Uani 1 1 d . . .
H63 H 0.6853 0.6233 0.5979 0.062 Uiso 1 1 calc R U .
C64 C 0.7070(7) 0.5756(5) 0.6297(4) 0.068(5) Uani 1 1 d . . .
H64 H 0.6930 0.5457 0.6217 0.081 Uiso 1 1 calc R U .
C65 C 0.7321(8) 0.5731(7) 0.6558(4) 0.075(5) Uani 1 1 d . . .
H65 H 0.7332 0.5421 0.6660 0.091 Uiso 1 1 calc R U .
C66 C 0.7541(6) 0.6143(6) 0.6662(4) 0.063(4) Uani 1 1 d . . .
H66 H 0.7727 0.6125 0.6833 0.075 Uiso 1 1 calc R U .
C67 C 0.7497(6) 0.6598(7) 0.6519(3) 0.055(4) Uani 1 1 d . . .
C68 C 0.7720(5) 0.7077(6) 0.6612(3) 0.047(4) Uani 1 1 d . . .
C69 C 0.7941(6) 0.7127(7) 0.6889(3) 0.063(4) Uani 1 1 d . . .
H69 H 0.7947 0.6849 0.7016 0.075 Uiso 1 1 calc R U .
C70 C 0.8141(6) 0.7592(7) 0.6963(4) 0.060(4) Uani 1 1 d . . .
H70 H 0.8278 0.7639 0.7146 0.072 Uiso 1 1 calc R U .
C71 C 0.8146(5) 0.7990(6) 0.6774(3) 0.057(4) Uani 1 1 d . . .
H71 H 0.8285 0.8311 0.6821 0.068 Uiso 1 1 calc R U .
C72 C 0.7929(5) 0.7890(6) 0.6508(3) 0.050(4) Uani 1 1 d . . .
H72 H 0.7939 0.8154 0.6372 0.061 Uiso 1 1 calc R U .

loop_
_atom_site_aniso_label
_atom_site_aniso_U_11
_atom_site_aniso_U_22
_atom_site_aniso_U_33
_atom_site_aniso_U_23
_atom_site_aniso_U_13
_atom_site_aniso_U_12
U1 0.0484(3) 0.0419(3) 0.0360(3) 0.0023(3) 0.0004(2) -0.0038(2)
U2 0.0538(3) 0.0413(3) 0.0364(3) 0.0038(2) -0.0026(3) 0.0006(2)
Ni1 0.0418(9) 0.0462(9) 0.0350(9) 0.0005(7) 0.0009(8) -0.0022(8)
O1 0.043(5) 0.070(7) 0.072(7) 0.019(6) -0.001(5) -0.001(5)
O2 0.054(6) 0.043(5) 0.056(6) -0.009(5) 0.010(5) -0.008(4)
O3 0.056(6) 0.076(7) 0.056(7) 0.026(6) 0.002(6) 0.016(5)
O4 0.058(6) 0.038(5) 0.052(6) 0.001(4) 0.002(5) 0.000(4)
O5 0.079(7) 0.044(6) 0.036(6) 0.005(5) -0.001(5) 0.006(5)
O6 0.068(6) 0.044(5) 0.033(5) 0.001(5) 0.008(5) 0.002(5)
O7 0.077(7) 0.049(6) 0.040(6) 0.001(5) -0.003(5) -0.005(5)
O8 0.073(7) 0.042(6) 0.046(6) 0.007(5) -0.017(5) -0.005(5)
O9 0.059(6) 0.032(4) 0.053(7) -0.004(5) -0.002(5) -0.008(4)
O10 0.096(8) 0.056(7) 0.033(6) -0.002(5) -0.005(5) -0.014(6)
O11 0.083(8) 0.069(7) 0.042(7) -0.005(5) -0.018(6) 0.016(6)
O12 0.092(9) 0.052(7) 0.047(7) -0.019(5) -0.012(6) -0.009(6)
O13 0.128(11) 0.039(6) 0.036(6) 0.011(5) -0.004(6) -0.014(6)
O14 0.098(9) 0.044(6) 0.043(7) 0.001(5) 0.007(6) 0.001(5)
O15 0.100(9) 0.051(6) 0.041(6) 0.008(5) 0.002(6) -0.009(6)
O16 0.086(7) 0.039(5) 0.045(6) 0.007(5) -0.002(6) -0.002(5)
O17 0.101(9) 0.085(9) 0.086(9) 0.017(7) -0.009(8) -0.036(7)
O18 0.086(10) 0.154(16) 0.21(2) 0.037(15) 0.024(12) 0.071(11)
O19 0.124(12) 0.116(12) 0.146(15) 0.010(11) 0.041(11) 0.035(10)
O20 0.139(13) 0.104(11) 0.106(12) 0.002(9) -0.014(10) -0.052(10)
O21 0.098(13) 0.28(3) 0.143(17) 0.039(18) -0.032(13) -0.058(15)
O22 0.055(14) 0.15(2) 0.16(2) -0.059(18) 0.008(15) -0.032(14)
O23 0.17(2) 0.056(13) 0.110(19) 0.016(13) -0.064(17) -0.040(14)
N1 0.056(7) 0.042(7) 0.042(7) -0.002(5) -0.005(6) -0.015(6)
N2 0.027(5) 0.053(7) 0.037(7) -0.003(5) 0.000(5) -0.001(5)
N3 0.046(7) 0.043(6) 0.043(7) 0.007(5) 0.000(5) 0.000(5)
N4 0.042(7) 0.049(6) 0.035(7) 0.004(5) -0.010(5) -0.003(5)
N5 0.044(6) 0.052(7) 0.050(8) -0.001(6) 0.000(6) -0.002(5)
N6 0.032(6) 0.043(6) 0.043(7) -0.005(5) -0.002(5) -0.010(5)
C1 0.061(9) 0.047(8) 0.040(8) -0.011(7) 0.021(7) -0.004(7)
C2 0.053(8) 0.039(8) 0.046(9) 0.002(7) 0.007(7) -0.010(6)
C3 0.047(8) 0.047(8) 0.045(9) 0.003(7) 0.010(7) 0.002(6)
C4 0.050(8) 0.039(7) 0.041(8) -0.006(6) 0.015(6) 0.001(6)
C5 0.050(8) 0.028(6) 0.038(8) -0.004(6) 0.011(6) 0.004(6)
C6 0.068(10) 0.037(8) 0.053(10) 0.001(7) -0.020(8) 0.001(7)
C7 0.070(10) 0.031(7) 0.045(9) -0.008(6) -0.005(7) 0.005(7)
C8 0.050(8) 0.050(8) 0.040(9) -0.002(7) -0.002(7) 0.000(7)
C9 0.060(9) 0.041(7) 0.042(8) 0.001(6) 0.014(7) -0.001(6)
C10 0.067(9) 0.044(8) 0.044(9) -0.013(7) 0.002(8) -0.008(7)
C11 0.046(8) 0.036(7) 0.056(10) 0.004(6) 0.000(7) 0.004(6)
C12 0.058(8) 0.040(7) 0.047(9) -0.002(7) 0.002(7) 0.001(6)
C13 0.053(8) 0.040(8) 0.038(8) -0.003(6) -0.009(7) -0.003(6)
C14 0.043(8) 0.039(8) 0.050(9) 0.012(7) -0.014(7) -0.007(6)
C15 0.051(8) 0.063(10) 0.029(8) 0.000(7) -0.001(6) -0.015(7)
C16 0.047(8) 0.048(8) 0.037(8) 0.000(7) 0.000(6) 0.001(6)
C17 0.095(13) 0.049(9) 0.048(10) -0.009(8) -0.012(9) -0.008(9)
C18 0.099(14) 0.075(12) 0.051(11) -0.026(10) -0.006(10) 0.000(10)
C19 0.045(8) 0.047(8) 0.052(10) -0.010(7) -0.006(7) 0.002(6)
C20 0.075(11) 0.050(9) 0.050(10) -0.012(7) -0.006(8) 0.022(8)
C21 0.057(9) 0.076(11) 0.032(8) -0.012(8) -0.004(7) 0.005(8)
C22 0.065(10) 0.045(9) 0.050(10) -0.020(7) 0.007(8) 0.002(7)
C23 0.135(13) 0.070(10) 0.088(12) -0.014(9) -0.010(10) 0.022(9)
C24 0.111(11) 0.071(10) 0.048(9) -0.015(8) 0.001(8) 0.031(9)
C25 0.061(9) 0.053(9) 0.047(10) -0.023(8) -0.012(7) 0.014(7)
C26 0.078(11) 0.052(10) 0.064(12) -0.012(9) -0.016(9) 0.000(8)
C27 0.074(11) 0.070(12) 0.064(12) -0.026(9) 0.018(9) -0.016(9)
C28 0.050(9) 0.048(9) 0.070(12) -0.010(8) -0.005(8) 0.011(7)
C29 0.062(9) 0.047(9) 0.038(9) 0.000(7) -0.005(7) -0.011(7)
C30 0.050(9) 0.038(8) 0.061(11) 0.009(7) 0.012(7) 0.005(6)
C31 0.19(3) 0.075(14) 0.044(11) 0.030(10) -0.007(13) 0.002(14)
C32 0.16(2) 0.049(10) 0.044(11) 0.016(8) -0.007(11) -0.010(11)
C33 0.040(7) 0.048(8) 0.051(10) 0.014(7) 0.005(7) 0.000(6)
C34 0.134(17) 0.058(11) 0.038(10) 0.009(8) 0.001(10) -0.020(10)
C35 0.15(2) 0.033(8) 0.057(12) -0.002(8) -0.001(11) -0.016(10)
C36 0.050(8) 0.054(9) 0.050(10) 0.022(8) -0.003(7) 0.009(7)
C37 0.098(13) 0.059(10) 0.034(9) 0.003(8) 0.000(8) -0.013(9)
C38 0.099(13) 0.042(8) 0.050(10) 0.005(7) 0.004(9) -0.016(8)
C39 0.048(8) 0.071(10) 0.041(9) 0.011(8) 0.007(7) 0.000(7)
C40 0.068(10) 0.030(7) 0.047(9) 0.010(6) -0.001(7) 0.002(6)
C41 0.083(11) 0.039(8) 0.044(9) 0.007(7) -0.008(8) 0.019(7)
C42 0.054(8) 0.046(8) 0.037(9) 0.005(7) 0.000(7) -0.003(7)
C43 0.042(8) 0.051(9) 0.055(10) -0.003(7) 0.003(7) 0.014(7)
C44 0.042(8) 0.068(10) 0.058(10) -0.021(8) -0.003(7) 0.000(7)
C45 0.069(11) 0.068(11) 0.054(11) -0.006(8) 0.004(8) -0.018(9)
C46 0.043(8) 0.087(12) 0.043(9) -0.010(8) 0.010(7) -0.004(8)
C47 0.044(8) 0.050(8) 0.048(9) 0.011(7) -0.001(7) -0.010(7)
C48 0.081(12) 0.049(9) 0.059(11) 0.007(8) 0.005(9) 0.005(8)
C49 0.148(19) 0.062(11) 0.055(11) -0.003(9) 0.037(12) 0.010(12)
C50 0.132(18) 0.049(11) 0.090(15) 0.035(10) 0.032(14) -0.007(11)
C51 0.115(15) 0.050(10) 0.069(12) 0.016(9) 0.044(11) 0.014(9)
C52 0.050(8) 0.071(11) 0.044(9) 0.001(8) -0.005(7) -0.010(8)
C53 0.057(9) 0.061(9) 0.029(8) -0.013(7) -0.001(7) -0.006(7)
C54 0.087(12) 0.050(9) 0.037(9) -0.010(7) -0.008(8) 0.011(8)
C55 0.054(10) 0.079(12) 0.066(12) -0.014(9) -0.028(9) -0.006(8)
C56 0.048(9) 0.084(12) 0.066(12) -0.026(9) -0.026(8) 0.018(8)
C57 0.034(7) 0.064(9) 0.046(9) -0.011(7) -0.004(7) 0.000(6)
C58 0.051(8) 0.046(8) 0.040(8) 0.000(6) -0.006(7) -0.014(6)
C59 0.044(9) 0.113(14) 0.046(9) -0.021(9) -0.004(7) 0.000(9)
C60 0.043(9) 0.113(15) 0.060(11) -0.020(10) 0.006(8) -0.017(9)
C61 0.053(9) 0.070(10) 0.048(9) -0.014(8) 0.011(8) -0.008(7)
C62 0.044(8) 0.063(9) 0.041(9) 0.007(7) 0.001(7) -0.006(7)
C63 0.060(9) 0.041(8) 0.055(10) -0.003(7) -0.012(7) -0.005(7)
C64 0.081(12) 0.025(7) 0.098(15) 0.001(8) -0.007(10) 0.005(7)
C65 0.099(14) 0.058(11) 0.070(13) 0.014(9) -0.030(11) 0.002(10)
C66 0.061(10) 0.066(11) 0.062(10) 0.011(9) -0.024(8) -0.007(8)
C67 0.043(8) 0.084(11) 0.037(8) 0.003(8) -0.001(7) -0.005(8)
C68 0.035(7) 0.063(10) 0.043(9) -0.012(8) -0.010(6) 0.008(7)
C69 0.057(10) 0.089(13) 0.043(9) -0.012(8) 0.000(7) 0.006(9)
C70 0.052(8) 0.086(12) 0.042(9) -0.015(10) -0.009(8) 0.009(8)
C71 0.038(8) 0.068(10) 0.064(11) -0.015(9) -0.012(7) 0.001(7)
C72 0.039(8) 0.060(10) 0.053(10) 0.001(8) 0.002(7) 0.008(7)

loop_
_atom_type_symbol
_atom_type_description
_atom_type_scat_dispersion_real
_atom_type_scat_dispersion_imag
_atom_type_scat_source
C C 0.0033 0.0016 'International Tables Vol C Tables 4.2.6.8 and 6.1.1.4'
H H 0.0000 0.0000 'International Tables Vol C Tables 4.2.6.8 and 6.1.1.4'
N N 0.0061 0.0033 'International Tables Vol C Tables 4.2.6.8 and 6.1.1.4'
Ni Ni 0.3393 1.1124 'International Tables Vol C Tables 4.2.6.8 and 6.1.1.4'
O O 0.0106 0.0060 'International Tables Vol C Tables 4.2.6.8 and 6.1.1.4'
U U -9.6767 9.6646 'International Tables Vol C Tables 4.2.6.8 and 6.1.1.4'

loop_
_geom_angle_atom_site_label_1
_geom_angle_atom_site_label_2
_geom_angle_atom_site_label_3
_geom_angle
_geom_angle_site_symmetry_1
_geom_angle_site_symmetry_3
O1 U1 O2 178.6(6) . .
O1 U1 O10 92.1(5) . .
O2 U1 O10 89.0(4) . .
O1 U1 O14 90.7(4) . .
O2 U1 O14 89.5(4) . .
O10 U1 O14 119.3(4) . .
O1 U1 O6 90.3(4) . .
O2 U1 O6 88.4(4) . .
O10 U1 O6 121.8(4) . .
O14 U1 O6 118.9(3) . .
O1 U1 O5 89.1(5) . .
O2 U1 O5 89.8(4) . .
O10 U1 O5 175.2(4) . .
O14 U1 O5 65.3(3) . .
O6 U1 O5 53.6(3) . .
O1 U1 O13 91.3(5) . .
O2 U1 O13 90.0(5) . .
O10 U1 O13 66.8(4) . .
O14 U1 O13 52.4(3) . .
O6 U1 O13 171.2(3) . .
O5 U1 O13 117.8(3) . .
O1 U1 O9 88.6(4) . .
O2 U1 O9 91.4(4) . .
O10 U1 O9 52.9(4) . .
O14 U1 O9 172.1(3) . .
O6 U1 O9 69.0(3) . .
O5 U1 O9 122.5(3) . .
O13 U1 O9 119.7(4) . .
O4 U2 O3 179.3(6) . .
O4 U2 O15 88.0(4) . 7_565
O3 U2 O15 92.7(5) . 7_565
O4 U2 O8 90.7(4) . .
O3 U2 O8 88.6(5) . .
O15 U2 O8 173.2(4) 7_565 .
O4 U2 O11 89.5(4) . 7
O3 U2 O11 90.2(4) . 7
O15 U2 O11 120.0(4) 7_565 7
O8 U2 O11 66.6(3) . 7
O4 U2 O12 90.8(4) . 7
O3 U2 O12 89.5(4) . 7
O15 U2 O12 67.1(4) 7_565 7
O8 U2 O12 119.5(3) . 7
O11 U2 O12 53.0(4) 7 7
O4 U2 O7 88.3(4) . .
O3 U2 O7 91.3(4) . .
O15 U2 O7 119.8(4) 7_565 .
O8 U2 O7 53.5(3) . .
O11 U2 O7 120.0(3) 7 .
O12 U2 O7 172.9(4) 7 .
O4 U2 O16 93.2(4) . 7_565
O3 U2 O16 87.2(4) . 7_565
O15 U2 O16 52.6(4) 7_565 7_565
O8 U2 O16 120.9(4) . 7_565
O11 U2 O16 171.9(4) 7 7_565
O12 U2 O16 119.3(4) 7 7_565
O7 U2 O16 67.8(4) . 7_565
N1 Ni1 N2 79.3(4) . .
N1 Ni1 N5 96.5(5) . .
N2 Ni1 N5 173.7(4) . .
N1 Ni1 N3 94.5(5) . .
N2 Ni1 N3 91.4(4) . .
N5 Ni1 N3 93.6(4) . .
N1 Ni1 N6 95.6(4) . .
N2 Ni1 N6 96.5(4) . .
N5 Ni1 N6 79.2(5) . .
N3 Ni1 N6 168.1(4) . .
N1 Ni1 N4 171.2(5) . .
N2 Ni1 N4 94.6(4) . .
N5 Ni1 N4 90.1(4) . .
N3 Ni1 N4 79.2(4) . .
N6 Ni1 N4 91.3(4) . .
C1 O5 U1 93.8(8) . .
C1 O6 U1 93.5(8) . .
C14 O7 U2 92.9(8) . .
C14 O8 U2 94.1(8) . .
C15 O9 U1 89.4(9) . .
C15 O10 U1 95.5(9) . .
C28 O11 U2 95.0(9) . 7_554
C28 O12 U2 94.2(10) . 7_554
C29 O13 U1 92.5(9) . .
C29 O14 U1 94.1(9) . .
C42 O15 U2 94.7(9) . 7_564
C42 O16 U2 92.4(8) . 7_564
H17A O17 H17B 99.0 . .
H18A O18 H18B 95.8 . .
H19A O19 H19B 96.8 . .
H20A O20 H20B 129.3 . .
H22A O22 H22B 120.9 . .
C43 N1 C47 119.0(13) . .
C43 N1 Ni1 125.7(10) . .
C47 N1 Ni1 114.6(10) . .
C48 N2 C52 116.7(13) . .
C48 N2 Ni1 115.5(10) . .
C52 N2 Ni1 127.8(10) . .
C53 N3 C57 117.6(12) . .
C53 N3 Ni1 127.3(10) . .
C57 N3 Ni1 114.9(9) . .
C62 N4 C58 116.0(13) . .
C62 N4 Ni1 128.9(10) . .
C58 N4 Ni1 115.1(9) . .
C63 N5 C67 119.8(13) . .
C63 N5 Ni1 125.9(10) . .
C67 N5 Ni1 114.2(10) . .
C72 N6 C68 119.2(13) . .
C72 N6 Ni1 126.6(10) . .
C68 N6 Ni1 112.3(8) . .
O5 C1 O6 118.8(13) . .
O5 C1 C2 120.4(13) . .
O6 C1 C2 120.7(14) . .
C3 C2 C7 117.9(14) . .
C3 C2 C1 120.6(14) . .
C7 C2 C1 121.5(13) . .
C2 C3 C4 122.0(14) . .
C2 C3 H3 119.0 . .
C4 C3 H3 119.0 . .
C5 C4 C3 119.3(12) . .
C5 C4 H4 120.3 . .
C3 C4 H4 120.3 . .
C4 C5 C6 120.5(13) . .
C4 C5 C8 121.0(12) . .
C6 C5 C8 118.4(12) . .
C7 C6 C5 119.3(13) . .
C7 C6 H6 120.3 . .
C5 C6 H6 120.3 . .
C6 C7 C2 120.9(13) . .
C6 C7 H7 119.6 . .
C2 C7 H7 119.6 . .
C13 C8 C9 116.7(13) . .
C13 C8 C5 122.6(13) . .
C9 C8 C5 120.6(13) . .
C10 C9 C8 121.3(13) . .
C10 C9 H9 119.3 . .
C8 C9 H9 119.3 . .
C11 C10 C9 120.6(13) . .
C11 C10 H10 119.7 . .
C9 C10 H10 119.7 . .
C10 C11 C12 119.0(14) . .
C10 C11 C14 122.0(13) . .
C12 C11 C14 118.9(12) . .
C13 C12 C11 119.2(13) . .
C13 C12 H12 120.4 . .
C11 C12 H12 120.4 . .
C12 C13 C8 123.1(13) . .
C12 C13 H13 118.5 . .
C8 C13 H13 118.5 . .
O7 C14 O8 119.1(14) . .
O7 C14 C11 119.7(12) . .
O8 C14 C11 121.2(12) . .
O10 C15 O9 122.1(14) . .
O10 C15 C16 118.0(13) . .
O9 C15 C16 119.9(13) . .
C21 C16 C17 121.8(14) . .
C21 C16 C15 122.5(13) . .
C17 C16 C15 115.6(13) . .
C16 C17 C18 119.3(16) . .
C16 C17 H17 120.4 . .
C18 C17 H17 120.4 . .
C19 C18 C17 119.4(16) . .
C19 C18 H18 120.3 . .
C17 C18 H18 120.3 . .
C20 C19 C18 117.4(14) . .
C20 C19 C22 125.7(15) . .
C18 C19 C22 117.0(14) . .
C19 C20 C21 123.8(15) . .
C19 C20 H20 118.1 . .
C21 C20 H20 118.1 . .
C16 C21 C20 118.2(14) . .
C16 C21 H21 120.9 . .
C20 C21 H21 120.9 . .
C27 C22 C23 115.1(15) . .
C27 C22 C19 121.9(15) . .
C23 C22 C19 123.0(16) . .
C24 C23 C22 125(2) . .
C24 C23 H23 117.6 . .
C22 C23 H23 117.6 . .
C23 C24 C25 118.0(18) . .
C23 C24 H24 121.0 . .
C25 C24 H24 121.0 . .
C26 C25 C24 119.2(14) . .
C26 C25 C28 119.6(16) . .
C24 C25 C28 121.2(16) . .
C25 C26 C27 121.9(17) . .
C25 C26 H26 119.0 . .
C27 C26 H26 119.0 . .
C26 C27 C22 120.9(18) . .
C26 C27 H27 119.5 . .
C22 C27 H27 119.5 . .
O11 C28 O12 117.8(14) . .
O11 C28 C25 119.8(15) . .
O12 C28 C25 122.3(16) . .
O13 C29 O14 120.2(13) . .
O13 C29 C30 117.3(14) . .
O14 C29 C30 122.2(14) . .
C35 C30 C31 116.7(15) . .
C35 C30 C29 125.6(14) . .
C31 C30 C29 117.7(15) . .
C30 C31 C32 122.9(18) . .
C30 C31 H31 118.6 . .
C32 C31 H31 118.6 . .
C33 C32 C31 116.2(17) . .
C33 C32 H32 121.9 . .
C31 C32 H32 121.9 . .
C34 C33 C32 119.9(15) . .
C34 C33 C36 123.7(15) . .
C32 C33 C36 116.3(15) . .
C33 C34 C35 119.9(16) . .
C33 C34 H34 120.0 . .
C35 C34 H34 120.0 . .
C30 C35 C34 124.3(16) . .
C30 C35 H35 117.8 . .
C34 C35 H35 117.8 . .
C37 C36 C41 118.9(14) . .
C37 C36 C33 121.7(14) . .
C41 C36 C33 119.3(15) . .
C38 C37 C36 121.1(15) . .
C38 C37 H37 119.4 . .
C36 C37 H37 119.4 . .
C37 C38 C39 121.1(15) . .
C37 C38 H38 119.4 . .
C39 C38 H38 119.4 . .
C40 C39 C38 118.8(14) . .
C40 C39 C42 123.9(14) . .
C38 C39 C42 117.4(14) . .
C39 C40 C41 121.3(15) . .
C39 C40 H40 119.3 . .
C41 C40 H40 119.3 . .
C40 C41 C36 118.5(15) . .
C40 C41 H41 120.8 . .
C36 C41 H41 120.8 . .
O16 C42 O15 118.9(13) . .
O16 C42 C39 120.1(13) . .
O15 C42 C39 121.0(13) . .
N1 C43 C44 119.8(15) . .
N1 C43 H43 120.1 . .
C44 C43 H43 120.1 . .
C43 C44 C45 120.4(15) . .
C43 C44 H44 119.8 . .
C45 C44 H44 119.8 . .
C46 C45 C44 119.9(16) . .
C46 C45 H45 120.0 . .
C44 C45 H45 120.0 . .
C45 C46 C47 120.4(17) . .
C45 C46 H46 119.8 . .
C47 C46 H46 119.8 . .
N1 C47 C46 120.5(15) . .
N1 C47 C48 113.7(13) . .
C46 C47 C48 125.8(15) . .
N2 C48 C49 123.3(16) . .
N2 C48 C47 116.2(13) . .
C49 C48 C47 120.5(16) . .
C50 C49 C48 116.6(17) . .
C50 C49 H49 121.7 . .
C48 C49 H49 121.7 . .
C49 C50 C51 121.2(16) . .
C49 C50 H50 119.4 . .
C51 C50 H50 119.4 . .
C52 C51 C50 118.0(17) . .
C52 C51 H51 121.0 . .
C50 C51 H51 121.0 . .
N2 C52 C51 124.0(15) . .
N2 C52 H52 118.0 . .
C51 C52 H52 118.0 . .
C54 C53 N3 124.7(15) . .
C54 C53 H53 117.6 . .
N3 C53 H53 117.6 . .
C53 C54 C55 118.4(14) . .
C53 C54 H54 120.8 . .
C55 C54 H54 120.8 . .
C56 C55 C54 119.7(14) . .
C56 C55 H55 120.2 . .
C54 C55 H55 120.2 . .
C55 C56 C57 117.9(16) . .
C55 C56 H56 121.0 . .
C57 C56 H56 121.0 . .
N3 C57 C56 121.6(14) . .
N3 C57 C58 115.2(12) . .
C56 C57 C58 123.0(14) . .
N4 C58 C59 123.5(14) . .
N4 C58 C57 115.2(13) . .
C59 C58 C57 121.2(13) . .
C58 C59 C60 117.6(15) . .
C58 C59 H59 121.2 . .
C60 C59 H59 121.2 . .
C61 C60 C59 117.9(15) . .
C61 C60 H60 121.1 . .
C59 C60 H60 121.1 . .
C60 C61 C62 119.9(15) . .
C60 C61 H61 120.1 . .
C62 C61 H61 120.1 . .
N4 C62 C61 125.0(14) . .
N4 C62 H62 117.5 . .
C61 C62 H62 117.5 . .
N5 C63 C64 118.6(15) . .
N5 C63 H63 120.7 . .
C64 C63 H63 120.7 . .
C63 C64 C65 120.7(15) . .
C63 C64 H64 119.7 . .
C65 C64 H64 119.7 . .
C66 C65 C64 119.7(16) . .
C66 C65 H65 120.1 . .
C64 C65 H65 120.1 . .
C65 C66 C67 119.3(15) . .
C65 C66 H66 120.3 . .
C67 C66 H66 120.3 . .
N5 C67 C66 121.7(15) . .
N5 C67 C68 113.7(14) . .
C66 C67 C68 124.6(14) . .
N6 C68 C69 120.9(14) . .
N6 C68 C67 118.1(12) . .
C69 C68 C67 121.0(15) . .
C70 C69 C68 117.6(17) . .
C70 C69 H69 121.2 . .
C68 C69 H69 121.2 . .
C71 C70 C69 121.1(16) . .
C71 C70 H70 119.5 . .
C69 C70 H70 119.5 . .
C70 C71 C72 115.8(15) . .
C70 C71 H71 122.1 . .
C72 C71 H71 122.1 . .
N6 C72 C71 125.3(15) . .
N6 C72 H72 117.4 . .
C71 C72 H72 117.4 . .

loop_
_geom_bond_atom_site_label_1
_geom_bond_atom_site_label_2
_geom_bond_distance
_geom_bond_site_symmetry_2
U1 O1 1.752(9) .
U1 O2 1.778(9) .
U1 O10 2.406(10) .
U1 O14 2.440(10) .
U1 O6 2.449(10) .
U1 O5 2.451(10) .
U1 O13 2.473(10) .
U1 O9 2.503(8) .
U2 O4 1.764(10) .
U2 O3 1.781(10) .
U2 O15 2.417(10) 7_565
U2 O8 2.429(10) .
U2 O11 2.435(11) 7
U2 O12 2.451(10) 7
U2 O7 2.454(10) .
U2 O16 2.468(9) 7_565
Ni1 N1 2.063(13) .
Ni1 N2 2.071(12) .
Ni1 N5 2.076(12) .
Ni1 N3 2.083(11) .
Ni1 N6 2.086(11) .
Ni1 N4 2.097(12) .
O5 C1 1.275(18) .
O6 C1 1.290(17) .
O7 C14 1.273(16) .
O8 C14 1.276(16) .
O9 C15 1.281(17) .
O10 C15 1.219(18) .
O11 C28 1.27(2) .
O11 U2 2.435(11) 7_554
O12 C28 1.273(19) .
O12 U2 2.451(10) 7_554
O13 C29 1.253(17) .
O14 C29 1.252(17) .
O15 C42 1.259(17) .
O15 U2 2.417(10) 7_564
O16 C42 1.253(18) .
O16 U2 2.468(9) 7_564
O17 H17A 0.9736 .
O17 H17B 0.9160 .
O18 H18A 0.8780 .
O18 H18B 0.9881 .
O19 H19A 0.9992 .
O19 H19B 0.8639 .
O20 H20A 0.9531 .
O20 H20B 0.9043 .
O22 H22A 0.9326 .
O22 H22B 0.8530 .
N1 C43 1.377(18) .
N1 C47 1.389(18) .
N2 C48 1.32(2) .
N2 C52 1.332(19) .
N3 C53 1.339(17) .
N3 C57 1.359(18) .
N4 C62 1.310(18) .
N4 C58 1.346(17) .
N5 C63 1.354(18) .
N5 C67 1.376(19) .
N6 C72 1.300(19) .
N6 C68 1.331(18) .
C1 C2 1.46(2) .
C2 C3 1.38(2) .
C2 C7 1.41(2) .
C3 C4 1.39(2) .
C3 H3 0.9500 .
C4 C5 1.377(19) .
C4 H4 0.9500 .
C5 C6 1.395(18) .
C5 C8 1.468(19) .
C6 C7 1.39(2) .
C6 H6 0.9500 .
C7 H7 0.9500 .
C8 C13 1.39(2) .
C8 C9 1.42(2) .
C9 C10 1.39(2) .
C9 H9 0.9500 .
C10 C11 1.38(2) .
C10 H10 0.9500 .
C11 C12 1.425(19) .
C11 C14 1.46(2) .
C12 C13 1.38(2) .
C12 H12 0.9500 .
C13 H13 0.9500 .
C15 C16 1.51(2) .
C16 C21 1.36(2) .
C16 C17 1.38(2) .
C17 C18 1.43(2) .
C17 H17 0.9500 .
C18 C19 1.43(2) .
C18 H18 0.9500 .
C19 C20 1.35(2) .
C19 C22 1.481(19) .
C20 C21 1.41(2) .
C20 H20 0.9500 .
C21 H21 0.9500 .
C22 C27 1.36(2) .
C22 C23 1.38(3) .
C23 C24 1.34(3) .
C23 H23 0.9500 .
C24 C25 1.36(2) .
C24 H24 0.9500 .
C25 C26 1.35(2) .
C25 C28 1.50(2) .
C26 C27 1.36(2) .
C26 H26 0.9500 .
C27 H27 0.9500 .
C29 C30 1.48(2) .
C30 C35 1.31(2) .
C30 C31 1.33(3) .
C31 C32 1.46(2) .
C31 H31 0.9500 .
C32 C33 1.36(2) .
C32 H32 0.9500 .
C33 C34 1.35(2) .
C33 C36 1.496(19) .
C34 C35 1.36(2) .
C34 H34 0.9500 .
C35 H35 0.9500 .
C36 C37 1.37(2) .
C36 C41 1.43(2) .
C37 C38 1.35(2) .
C37 H37 0.9500 .
C38 C39 1.41(2) .
C38 H38 0.9500 .
C39 C40 1.35(2) .
C39 C42 1.49(2) .
C40 C41 1.40(2) .
C40 H40 0.9500 .
C41 H41 0.9500 .
C43 C44 1.39(2) .
C43 H43 0.9500 .
C44 C45 1.39(2) .
C44 H44 0.9500 .
C45 C46 1.34(2) .
C45 H45 0.9500 .
C46 C47 1.39(2) .
C46 H46 0.9500 .
C47 C48 1.49(2) .
C48 C49 1.40(2) .
C49 C50 1.35(3) .
C49 H49 0.9500 .
C50 C51 1.36(2) .
C50 H50 0.9500 .
C51 C52 1.35(2) .
C51 H51 0.9500 .
C52 H52 0.9500 .
C53 C54 1.34(2) .
C53 H53 0.9500 .
C54 C55 1.40(2) .
C54 H54 0.9500 .
C55 C56 1.38(2) .
C55 H55 0.9500 .
C56 C57 1.41(2) .
C56 H56 0.9500 .
C57 C58 1.508(19) .
C58 C59 1.40(2) .
C59 C60 1.40(2) .
C59 H59 0.9500 .
C60 C61 1.36(2) .
C60 H60 0.9500 .
C61 C62 1.37(2) .
C61 H61 0.9500 .
C62 H62 0.9500 .
C63 C64 1.39(2) .
C63 H63 0.9500 .
C64 C65 1.41(3) .
C64 H64 0.9500 .
C65 C66 1.33(2) .
C65 H65 0.9500 .
C66 C67 1.38(2) .
C66 H66 0.9500 .
C67 C68 1.46(2) .
C68 C69 1.44(2) .
C69 C70 1.38(2) .
C69 H69 0.9500 .
C70 C71 1.38(2) .
C70 H70 0.9500 .
C71 C72 1.41(2) .
C71 H71 0.9500 .
C72 H72 0.9500 .

loop_
_geom_hbond_atom_site_label_D
_geom_hbond_atom_site_label_H
_geom_hbond_atom_site_label_A
_geom_hbond_distance_DH
_geom_hbond_distance_HA
_geom_hbond_distance_DA
_geom_hbond_angle_DHA
_geom_hbond_site_symmetry_A
O17 H17A O1 0.97 2.07 2.903(15) 142.8 .
O17 H17B O9 0.92 2.23 3.045(16) 147.6 4_556
O18 H18A O3 0.88 2.01 2.856(17) 162.7 .
O19 H19A O4 1.00 2.41 2.92(2) 110.8 .
O19 H19B O21 0.86 1.90 2.70(2) 152.7 12_556
O20 H20A O16 0.95 2.32 2.94(2) 122.3 .
O20 H20B O20 0.90 1.97 2.80(2) 153.7 12
O22 H22A O21 0.93 2.03 2.79(4) 137.4 .
